data_4305954
loop_
_publ_author_name
'Chou-Fu Sheu'
'S\'ebastien Pillet'
'Yen-Chen Lin'
'Szu-Miao Chen'
'I-Jui Hsu'
'Claude Lecomte'
'Yu Wang'

_publ_contact_author 'Yu Wang'
_publ_contact_author_email wangyu@ntu.edu.tw
_publ_section_title
;
Magnetostructural Relationship in the Spin-Crossover Complex
t-{Fe(abpt)2[N(CN)2]2}: Polymorphism and Disorder Phenomenon
;
_journal_name_full 'Inorganic Chemistry'
_journal_page_first 10866
_journal_page_last 10874
_journal_paper_doi 10.1021/ic800879c
_journal_volume 47
_journal_year 2008
_chemical_formula_moiety 'C28 H20 Fe N18'
_chemical_formula_sum 'C28 H20 Fe N18'
_chemical_formula_weight 664.47
_chemical_name_systematic 'trans-[Fe(abpt)2(N(CN)2)2] (abpt=4-Amino-3,5-bis(pyridin-2-yl)-1,2,4-triazole)'
_space_group_IT_number 2
_symmetry_cell_setting triclinic
_symmetry_space_group_name_Hall '-P 1'
_symmetry_space_group_name_H-M 'P -1'
_atom_sites_solution_hydrogens geom
_atom_sites_solution_primary direct
_atom_sites_solution_secondary difmap
_audit_creation_method SHELXL-97
_cell_angle_alpha 97.724(13)
_cell_angle_beta 102.270(14)
_cell_angle_gamma 92.256(13)
_cell_formula_units_Z 2
_cell_length_a 9.5993(16)
_cell_length_b 9.9887(15)
_cell_length_c 16.106(2)
_cell_measurement_reflns_used 8489
_cell_measurement_temperature 300(2)
_cell_measurement_theta_max 31.40
_cell_measurement_theta_min 3.05
_cell_volume 1491.7(4)
_computing_cell_refinement 'DENZO (Otwinowski, 1996)'
_computing_data_collection 'COLLECT (Otwinowski, 1996)'
_computing_data_reduction 'SORTAV (Blessing, 1989)'
_computing_structure_refinement 'SHELXL-97 (Sheldrick, 1997)'
_diffrn_ambient_temperature 298(2)
_diffrn_measured_fraction_theta_full 0.863
_diffrn_measured_fraction_theta_max 0.863
_diffrn_measurement_device_type 'Oxford Xcalibur CCD'
_diffrn_measurement_method 'omega scans'
_diffrn_radiation_monochromator graphite
_diffrn_radiation_source 'fine-focus sealed tube'
_diffrn_radiation_type MoK\a
_diffrn_radiation_wavelength 0.71073
_diffrn_reflns_av_R_equivalents 0.060
_diffrn_reflns_av_sigmaI/netI 0.1457
_diffrn_reflns_limit_h_max 13
_diffrn_reflns_limit_h_min -14
_diffrn_reflns_limit_k_max 13
_diffrn_reflns_limit_k_min -13
_diffrn_reflns_limit_l_max 23
_diffrn_reflns_limit_l_min 0
_diffrn_reflns_number 8489
_diffrn_reflns_theta_full 31.40
_diffrn_reflns_theta_max 31.40
_diffrn_reflns_theta_min 3.05
_exptl_absorpt_coefficient_mu 0.560
_exptl_absorpt_correction_T_max 0.93
_exptl_absorpt_correction_T_min 0.92
_exptl_absorpt_correction_type gaussian
_exptl_absorpt_process_details
;
Absorption correction were performed using ABSORB (DeTitta,1985)
;
_exptl_crystal_colour black
_exptl_crystal_density_diffrn 1.480
_exptl_crystal_density_method 'not measured'
_exptl_crystal_description cubic
_exptl_crystal_F_000 680
_exptl_crystal_size_max 0.21
_exptl_crystal_size_mid 0.2
_exptl_crystal_size_min 0.19
_refine_diff_density_max 0.492
_refine_diff_density_min -0.305
_refine_diff_density_rms 0.062
_refine_ls_extinction_method none
_refine_ls_goodness_of_fit_ref 0.929
_refine_ls_hydrogen_treatment mixed
_refine_ls_matrix_type full
_refine_ls_number_parameters 455
_refine_ls_number_reflns 8489
_refine_ls_number_restraints 42
_refine_ls_restrained_S_all 0.927
_refine_ls_R_factor_all 0.1894
_refine_ls_R_factor_gt 0.0650
_refine_ls_shift/su_max 0.000
_refine_ls_shift/su_mean 0.000
_refine_ls_structure_factor_coef Fsqd
_refine_ls_weighting_details 'calc w=1/[\s^2^(Fo^2^)+(0.0464P)^2^+0.0000P] where P=(Fo^2^+2Fc^2^)/3'
_refine_ls_weighting_scheme calc
_refine_ls_wR_factor_gt 0.1128
_refine_ls_wR_factor_ref 0.1488
_reflns_number_gt 3449
_reflns_number_total 8489
_reflns_threshold_expression >2sigma(I)
_cod_data_source_file ic800879c_si_002_1.cif
_cod_data_source_block feabpt2_300k
_cod_original_cell_volume 1491.6(4)
_cod_database_code 4305954

loop_
_symmetry_equiv_pos_as_xyz
'x, y, z'
'-x, -y, -z'

loop_
_atom_site_label
_atom_site_type_symbol
_atom_site_fract_x
_atom_site_fract_y
_atom_site_fract_z
_atom_site_U_iso_or_equiv
_atom_site_adp_type
_atom_site_occupancy
_atom_site_symmetry_multiplicity
_atom_site_calc_flag
_atom_site_refinement_flags
_atom_site_disorder_assembly
_atom_site_disorder_group
Fe1 Fe 0.0000 1.0000 0.5000 0.0386(2) Uani 1 2 d S . .
Fe2 Fe 1.0000 0.0000 1.0000 0.0373(2) Uani 1 2 d S . .
N1 N 0.1566(3) 0.9852(3) 0.61957(19) 0.0369(7) Uani 1 1 d . . .
N2 N 0.1827(3) 0.9248(3) 0.45765(19) 0.0397(8) Uani 1 1 d . . .
N3 N 0.2172(3) 0.8849(3) 0.38062(19) 0.0396(8) Uani 1 1 d . . .
N4 N 0.3930(3) 0.8478(3) 0.48453(19) 0.0344(7) Uani 1 1 d . . .
N5 N 0.5246(3) 0.8108(3) 0.5318(2) 0.0416(8) Uani 1 1 d D . .
N6 N 0.5516(4) 0.7460(3) 0.3584(2) 0.0499(9) Uani 1 1 d . . .
N7 N -0.0826(3) 0.7982(3) 0.5001(2) 0.0548(10) Uani 1 1 d D . .
N8 N -0.2295(6) 0.6120(5) 0.5290(3) 0.0655(17) Uani 0.746(7) 1 d PD . .
N9 N -0.3457(10) 0.4107(10) 0.4301(7) 0.128(3) Uani 0.746(7) 1 d PD . .
N8A N -0.1596(6) 0.5694(4) 0.4969(10) 0.0655(17) Uani 0.254(7) 1 d PD . .
N9A N -0.387(2) 0.433(3) 0.447(3) 0.128(3) Uani 0.254(7) 1 d PD . .
N10 N 1.1172(3) 0.1368(3) 1.11420(19) 0.0374(7) Uani 1 1 d . . .
N11 N 1.0368(3) 0.1863(3) 0.95360(19) 0.0389(8) Uani 1 1 d . . .
N12 N 1.0088(3) 0.2314(3) 0.87493(19) 0.0391(8) Uani 1 1 d . . .
N13 N 1.1364(3) 0.3914(3) 0.97309(18) 0.0334(7) Uani 1 1 d . . .
N14 N 1.2216(4) 0.5111(3) 1.0145(2) 0.0465(9) Uani 1 1 d D . .
N15 N 1.1246(4) 0.5694(3) 0.8457(2) 0.0537(9) Uani 1 1 d . . .
N16 N 0.8034(4) 0.0655(3) 1.0210(2) 0.0529(9) Uani 1 1 d D . .
N17 N 0.5665(5) 0.1333(8) 1.0332(5) 0.093(2) Uani 0.633(6) 1 d PDU . .
N18 N 0.4695(9) 0.3524(6) 1.0199(5) 0.0895(19) Uani 0.633(6) 1 d PDU . .
N17A N 0.6129(10) 0.1918(14) 1.0713(7) 0.093(2) Uani 0.367(6) 1 d PDU . .
N18A N 0.4093(9) 0.2805(14) 0.9809(7) 0.0895(19) Uani 0.367(6) 1 d PDU . .
C1 C 0.1363(4) 1.0222(4) 0.6989(3) 0.0458(10) Uani 1 1 d . . .
H1 H 0.0492 1.0551 0.7051 0.059(4) Uiso 1 1 calc R . .
C2 C 0.2391(5) 1.0138(4) 0.7721(3) 0.0545(11) Uani 1 1 d . . .
H2 H 0.2225 1.0412 0.8264 0.059(4) Uiso 1 1 calc R . .
C3 C 0.3669(5) 0.9637(4) 0.7621(3) 0.0566(12) Uani 1 1 d . . .
H3 H 0.4385 0.9568 0.8100 0.059(4) Uiso 1 1 calc R . .
C4 C 0.3884(4) 0.9235(4) 0.6805(2) 0.0449(10) Uani 1 1 d . . .
H4 H 0.4738 0.8880 0.6730 0.059(4) Uiso 1 1 calc R . .
C5 C 0.2824(4) 0.9365(3) 0.6108(2) 0.0349(9) Uani 1 1 d . . .
C6 C 0.2892(4) 0.9030(3) 0.5201(2) 0.0331(8) Uani 1 1 d . . .
C7 C 0.3449(4) 0.8374(3) 0.3979(2) 0.0338(8) Uani 1 1 d . . .
C8 C 0.4184(4) 0.7808(3) 0.3316(2) 0.0345(9) Uani 1 1 d . . .
C9 C 0.3505(4) 0.7663(4) 0.2462(3) 0.0480(10) Uani 1 1 d . . .
H9 H 0.2585 0.7939 0.2299 0.059(4) Uiso 1 1 calc R . .
C10 C 0.4205(5) 0.7105(4) 0.1856(3) 0.0587(12) Uani 1 1 d . . .
H10 H 0.3769 0.7007 0.1276 0.059(4) Uiso 1 1 calc R . .
C11 C 0.5535(5) 0.6698(5) 0.2109(3) 0.0641(13) Uani 1 1 d . . .
H11 H 0.6019 0.6293 0.1710 0.059(4) Uiso 1 1 calc R . .
C12 C 0.6152(5) 0.6899(5) 0.2972(3) 0.0688(14) Uani 1 1 d . . .
H12 H 0.7073 0.6629 0.3142 0.059(4) Uiso 1 1 calc R . .
C13 C -0.1476(4) 0.7011(4) 0.5062(3) 0.0568(12) Uani 1 1 d D . .
C14 C -0.2855(5) 0.5054(4) 0.4748(3) 0.0786(17) Uani 1 1 d D . .
C15 C 1.1520(4) 0.1041(4) 1.1937(2) 0.0458(10) Uani 1 1 d . . .
H15 H 1.1236 0.0182 1.2028 0.062(4) Uiso 1 1 calc R . .
C16 C 1.2289(4) 0.1939(4) 1.2627(3) 0.0552(12) Uani 1 1 d . . .
H16 H 1.2502 0.1691 1.3174 0.062(4) Uiso 1 1 calc R . .
C17 C 1.2735(5) 0.3203(5) 1.2494(3) 0.0643(13) Uani 1 1 d . . .
H17 H 1.3264 0.3814 1.2949 0.062(4) Uiso 1 1 calc R . .
C18 C 1.2391(4) 0.3558(4) 1.1678(2) 0.0510(11) Uani 1 1 d . . .
H18 H 1.2681 0.4408 1.1574 0.062(4) Uiso 1 1 calc R . .
C19 C 1.1599(4) 0.2610(4) 1.1017(2) 0.0353(9) Uani 1 1 d . . .
C20 C 1.1136(4) 0.2830(4) 1.0118(2) 0.0351(9) Uani 1 1 d . . .
C21 C 1.0706(4) 0.3555(3) 0.8885(2) 0.0322(8) Uani 1 1 d . . .
C22 C 1.0688(4) 0.4417(4) 0.8202(2) 0.0356(9) Uani 1 1 d . . .
C23 C 1.0104(4) 0.3884(4) 0.7356(2) 0.0442(10) Uani 1 1 d . . .
H23 H 0.9710 0.2996 0.7207 0.062(4) Uiso 1 1 calc R . .
C24 C 1.0128(5) 0.4720(4) 0.6740(3) 0.0553(12) Uani 1 1 d . . .
H24 H 0.9736 0.4405 0.6164 0.062(4) Uiso 1 1 calc R . .
C25 C 1.0731(5) 0.6012(5) 0.6986(3) 0.0629(13) Uani 1 1 d . . .
H25 H 1.0782 0.6580 0.6579 0.062(4) Uiso 1 1 calc R . .
C26 C 1.1258(5) 0.6452(4) 0.7835(3) 0.0695(15) Uani 1 1 d . . .
H26 H 1.1652 0.7339 0.7993 0.062(4) Uiso 1 1 calc R . .
C27 C 0.6969(4) 0.1111(5) 1.0274(3) 0.0627(13) Uani 1 1 d D . .
C28 C 0.5125(6) 0.2456(6) 1.0215(4) 0.0805(17) Uani 1 1 d D . .
H1N H 0.577(4) 0.787(4) 0.4904(19) 0.059(4) Uiso 1 1 d D . .
H2N H 0.496(4) 0.723(2) 0.543(2) 0.059(4) Uiso 1 1 d D . .
H3N H 1.224(4) 0.579(3) 0.979(2) 0.062(4) Uiso 1 1 d D . .
H4N H 1.322(2) 0.503(4) 1.017(3) 0.062(4) Uiso 1 1 d D . .

loop_
_atom_site_aniso_label
_atom_site_aniso_U_11
_atom_site_aniso_U_22
_atom_site_aniso_U_33
_atom_site_aniso_U_23
_atom_site_aniso_U_13
_atom_site_aniso_U_12
Fe1 0.0310(5) 0.0421(5) 0.0400(5) 0.0023(4) 0.0043(4) 0.0028(4)
Fe2 0.0428(5) 0.0342(5) 0.0330(5) 0.0059(4) 0.0038(4) -0.0003(4)
N1 0.0375(19) 0.0365(18) 0.0377(19) 0.0048(15) 0.0114(15) -0.0003(14)
N2 0.0366(19) 0.046(2) 0.0310(18) -0.0005(15) 0.0002(15) 0.0028(15)
N3 0.0314(18) 0.050(2) 0.0342(18) -0.0002(15) 0.0038(14) 0.0012(15)
N4 0.0267(16) 0.0394(18) 0.0367(18) 0.0095(15) 0.0033(14) 0.0030(13)
N5 0.0271(18) 0.053(2) 0.043(2) 0.0081(18) 0.0017(15) 0.0078(15)
N6 0.044(2) 0.065(2) 0.045(2) 0.0098(18) 0.0153(17) 0.0145(17)
N7 0.052(2) 0.046(2) 0.061(2) 0.0045(19) 0.0031(19) -0.0009(18)
N8 0.070(4) 0.072(4) 0.057(4) 0.022(3) 0.017(3) -0.018(3)
N9 0.181(7) 0.072(5) 0.145(8) -0.014(4) 0.096(6) -0.053(5)
N8A 0.070(4) 0.072(4) 0.057(4) 0.022(3) 0.017(3) -0.018(3)
N9A 0.181(7) 0.072(5) 0.145(8) -0.014(4) 0.096(6) -0.053(5)
N10 0.0393(18) 0.0379(18) 0.0342(18) 0.0072(15) 0.0045(14) 0.0069(14)
N11 0.0455(19) 0.0396(18) 0.0276(17) 0.0048(15) 0.0002(14) -0.0021(15)
N12 0.0413(19) 0.0411(19) 0.0312(18) 0.0095(15) -0.0024(14) -0.0012(15)
N13 0.0341(17) 0.0290(16) 0.0338(17) 0.0024(14) 0.0016(14) 0.0014(13)
N14 0.049(2) 0.036(2) 0.047(2) 0.0018(16) -0.0002(18) -0.0141(17)
N15 0.065(2) 0.040(2) 0.051(2) 0.0144(18) -0.0009(18) -0.0060(17)
N16 0.053(2) 0.052(2) 0.052(2) 0.0058(18) 0.0102(19) 0.0080(18)
N17 0.092(2) 0.093(2) 0.093(2) 0.0136(8) 0.0206(8) 0.0069(7)
N18 0.089(2) 0.090(2) 0.090(2) 0.0130(8) 0.0200(8) 0.0072(7)
N17A 0.092(2) 0.093(2) 0.093(2) 0.0136(8) 0.0206(8) 0.0069(7)
N18A 0.089(2) 0.090(2) 0.090(2) 0.0130(8) 0.0200(8) 0.0072(7)
C1 0.048(3) 0.044(2) 0.050(3) 0.009(2) 0.018(2) 0.0068(19)
C2 0.070(3) 0.058(3) 0.036(2) 0.009(2) 0.014(2) 0.003(2)
C3 0.060(3) 0.067(3) 0.038(3) 0.013(2) -0.003(2) 0.001(2)
C4 0.040(2) 0.056(3) 0.038(2) 0.010(2) 0.0047(19) 0.0073(19)
C5 0.031(2) 0.034(2) 0.039(2) 0.0083(17) 0.0054(17) -0.0029(16)
C6 0.028(2) 0.032(2) 0.035(2) 0.0033(17) 0.0005(17) -0.0037(16)
C7 0.028(2) 0.035(2) 0.035(2) 0.0009(17) 0.0039(17) -0.0019(16)
C8 0.029(2) 0.038(2) 0.036(2) 0.0027(17) 0.0093(17) -0.0054(16)
C9 0.038(2) 0.058(3) 0.042(2) -0.004(2) 0.007(2) -0.009(2)
C10 0.057(3) 0.069(3) 0.044(3) -0.009(2) 0.011(2) -0.009(2)
C11 0.071(3) 0.071(3) 0.058(3) -0.003(3) 0.036(3) 0.010(3)
C12 0.052(3) 0.090(4) 0.075(4) 0.022(3) 0.027(3) 0.029(3)
C13 0.056(3) 0.057(3) 0.048(3) 0.013(2) -0.013(2) -0.001(2)
C14 0.101(5) 0.043(3) 0.108(5) 0.030(3) 0.047(4) 0.000(3)
C15 0.050(3) 0.052(3) 0.036(2) 0.012(2) 0.009(2) 0.006(2)
C16 0.062(3) 0.069(3) 0.032(2) 0.011(2) 0.003(2) 0.006(2)
C17 0.077(3) 0.068(3) 0.036(3) -0.002(2) -0.006(2) -0.010(3)
C18 0.061(3) 0.051(3) 0.035(2) 0.002(2) 0.004(2) -0.006(2)
C19 0.038(2) 0.036(2) 0.030(2) 0.0015(17) 0.0052(17) 0.0055(17)
C20 0.036(2) 0.035(2) 0.033(2) 0.0064(18) 0.0036(17) 0.0040(17)
C21 0.035(2) 0.0267(19) 0.032(2) -0.0035(16) 0.0039(16) 0.0019(15)
C22 0.035(2) 0.037(2) 0.037(2) 0.0118(18) 0.0062(17) 0.0083(17)
C23 0.050(3) 0.039(2) 0.043(2) 0.0091(19) 0.007(2) 0.0115(19)
C24 0.067(3) 0.063(3) 0.039(3) 0.015(2) 0.009(2) 0.017(2)
C25 0.080(3) 0.054(3) 0.060(3) 0.029(3) 0.013(3) 0.007(2)
C26 0.085(4) 0.049(3) 0.066(3) 0.021(3) -0.005(3) -0.019(2)
C27 0.058(3) 0.078(4) 0.056(3) 0.017(3) 0.015(3) 0.010(3)
C28 0.067(4) 0.103(5) 0.091(4) 0.056(4) 0.031(3) 0.028(3)

loop_
_atom_type_symbol
_atom_type_description
_atom_type_scat_dispersion_real
_atom_type_scat_dispersion_imag
_atom_type_scat_source
Fe Fe 0.3463 0.8444 'International Tables Vol C Tables 4.2.6.8 and 6.1.1.4'
C C 0.0033 0.0016 'International Tables Vol C Tables 4.2.6.8 and 6.1.1.4'
N N 0.0061 0.0033 'International Tables Vol C Tables 4.2.6.8 and 6.1.1.4'
H H 0.0000 0.0000 'International Tables Vol C Tables 4.2.6.8 and 6.1.1.4'

loop_
_geom_angle_atom_site_label_1
_geom_angle_atom_site_label_2
_geom_angle_atom_site_label_3
_geom_angle
_geom_angle_site_symmetry_1
_geom_angle_site_symmetry_3
_geom_angle_publ_flag
N7 Fe1 N7 180.000(1) 2_576 . ?
N7 Fe1 N2 89.22(12) 2_576 . ?
N7 Fe1 N2 90.78(12) . . ?
N7 Fe1 N2 90.78(12) 2_576 2_576 ?
N7 Fe1 N2 89.22(12) . 2_576 ?
N2 Fe1 N2 180.000(1) . 2_576 ?
N7 Fe1 N1 89.14(12) 2_576 2_576 ?
N7 Fe1 N1 90.86(12) . 2_576 ?
N2 Fe1 N1 104.36(11) . 2_576 ?
N2 Fe1 N1 75.64(11) 2_576 2_576 ?
N7 Fe1 N1 90.86(12) 2_576 . ?
N7 Fe1 N1 89.14(12) . . ?
N2 Fe1 N1 75.64(11) . . ?
N2 Fe1 N1 104.36(11) 2_576 . ?
N1 Fe1 N1 180.000(1) 2_576 . ?
N16 Fe2 N16 180.000(1) . 2_757 ?
N16 Fe2 N11 88.92(13) . . ?
N16 Fe2 N11 91.08(13) 2_757 . ?
N16 Fe2 N11 91.08(13) . 2_757 ?
N16 Fe2 N11 88.92(13) 2_757 2_757 ?
N11 Fe2 N11 180.000(1) . 2_757 ?
N16 Fe2 N10 88.76(12) . 2_757 ?
N16 Fe2 N10 91.24(12) 2_757 2_757 ?
N11 Fe2 N10 104.55(11) . 2_757 ?
N11 Fe2 N10 75.45(11) 2_757 2_757 ?
N16 Fe2 N10 91.24(12) . . ?
N16 Fe2 N10 88.76(12) 2_757 . ?
N11 Fe2 N10 75.45(11) . . ?
N11 Fe2 N10 104.55(11) 2_757 . ?
N10 Fe2 N10 180.000(1) 2_757 . ?
C1 N1 C5 118.5(3) . . ?
C1 N1 Fe1 125.0(3) . . ?
C5 N1 Fe1 116.5(2) . . ?
C6 N2 N3 109.0(3) . . ?
C6 N2 Fe1 114.5(3) . . ?
N3 N2 Fe1 136.4(2) . . ?
C7 N3 N2 106.6(3) . . ?
C6 N4 C7 106.4(3) . . ?
C6 N4 N5 124.6(3) . . ?
C7 N4 N5 129.1(3) . . ?
N4 N5 H1N 104(2) . . ?
N4 N5 H2N 101(2) . . ?
H1N N5 H2N 101(3) . . ?
C8 N6 C12 116.1(4) . . ?
C13 N7 Fe1 167.0(4) . . ?
N8A N8 C14 67.3(3) . . ?
N8A N8 C13 67.2(3) . . ?
C14 N8 C13 119.8(4) . . ?
N9A N9 C14 75.8(9) . . ?
N8 N8A C14 67.3(3) . . ?
N8 N8A C13 67.4(3) . . ?
C14 N8A C13 119.9(4) . . ?
N9 N9A C14 75.8(8) . . ?
C15 N10 C19 118.4(3) . . ?
C15 N10 Fe2 125.0(3) . . ?
C19 N10 Fe2 116.7(2) . . ?
C20 N11 N12 109.0(3) . . ?
C20 N11 Fe2 115.0(2) . . ?
N12 N11 Fe2 135.9(2) . . ?
C21 N12 N11 105.7(3) . . ?
C20 N13 C21 105.7(3) . . ?
C20 N13 N14 124.6(3) . . ?
C21 N13 N14 129.5(3) . . ?
N13 N14 H3N 114(2) . . ?
N13 N14 H4N 113(2) . . ?
H3N N14 H4N 88(3) . . ?
C26 N15 C22 116.2(4) . . ?
C27 N16 Fe2 173.2(4) . . ?
N17A N17 C28 72.9(6) . . ?
N17A N17 C27 78.4(9) . . ?
C28 N17 C27 122.6(6) . . ?
N18A N18 C28 65.2(4) . . ?
N17 N17A C28 69.6(6) . . ?
N17 N17A C27 66.1(9) . . ?
C28 N17A C27 113.9(9) . . ?
N18 N18A C28 65.4(4) . . ?
N1 C1 C2 122.9(4) . . ?
N1 C1 H1 118.6 . . ?
C2 C1 H1 118.6 . . ?
C3 C2 C1 117.9(4) . . ?
C3 C2 H2 121.0 . . ?
C1 C2 H2 121.0 . . ?
C2 C3 C4 119.7(4) . . ?
C2 C3 H3 120.1 . . ?
C4 C3 H3 120.1 . . ?
C5 C4 C3 119.2(4) . . ?
C5 C4 H4 120.4 . . ?
C3 C4 H4 120.4 . . ?
N1 C5 C4 121.8(3) . . ?
N1 C5 C6 112.0(3) . . ?
C4 C5 C6 126.2(3) . . ?
N2 C6 N4 108.4(3) . . ?
N2 C6 C5 121.3(3) . . ?
N4 C6 C5 130.3(3) . . ?
N3 C7 N4 109.6(3) . . ?
N3 C7 C8 123.5(3) . . ?
N4 C7 C8 126.9(3) . . ?
N6 C8 C9 123.0(4) . . ?
N6 C8 C7 116.9(3) . . ?
C9 C8 C7 120.1(3) . . ?
C10 C9 C8 118.9(4) . . ?
C10 C9 H9 120.5 . . ?
C8 C9 H9 120.5 . . ?
C11 C10 C9 119.4(4) . . ?
C11 C10 H10 120.3 . . ?
C9 C10 H10 120.3 . . ?
C10 C11 C12 118.2(4) . . ?
C10 C11 H11 120.9 . . ?
C12 C11 H11 120.9 . . ?
N6 C12 C11 124.3(4) . . ?
N6 C12 H12 117.9 . . ?
C11 C12 H12 117.9 . . ?
N7 C13 N8A 147.9(6) . . ?
N7 C13 N8 165.3(5) . . ?
N8A C13 N8 45.4(5) . . ?
N9 C14 N9A 28.5(16) . . ?
N9 C14 N8 173.8(7) . . ?
N9A C14 N8 145.5(16) . . ?
N9 C14 N8A 140.5(8) . . ?
N9A C14 N8A 169.0(16) . . ?
N8 C14 N8A 45.4(5) . . ?
N10 C15 C16 122.2(4) . . ?
N10 C15 H15 118.9 . . ?
C16 C15 H15 118.9 . . ?
C17 C16 C15 119.2(4) . . ?
C17 C16 H16 120.4 . . ?
C15 C16 H16 120.4 . . ?
C16 C17 C18 119.5(4) . . ?
C16 C17 H17 120.2 . . ?
C18 C17 H17 120.2 . . ?
C17 C18 C19 118.2(4) . . ?
C17 C18 H18 120.9 . . ?
C19 C18 H18 120.9 . . ?
N10 C19 C18 122.6(3) . . ?
N10 C19 C20 112.4(3) . . ?
C18 C19 C20 125.0(3) . . ?
N11 C20 N13 108.9(3) . . ?
N11 C20 C19 120.4(3) . . ?
N13 C20 C19 130.8(3) . . ?
N12 C21 N13 110.7(3) . . ?
N12 C21 C22 123.9(3) . . ?
N13 C21 C22 125.3(3) . . ?
N15 C22 C23 123.8(3) . . ?
N15 C22 C21 116.6(3) . . ?
C23 C22 C21 119.5(3) . . ?
C24 C23 C22 117.5(4) . . ?
C24 C23 H23 121.2 . . ?
C22 C23 H23 121.2 . . ?
C25 C24 C23 119.3(4) . . ?
C25 C24 H24 120.3 . . ?
C23 C24 H24 120.3 . . ?
C26 C25 C24 118.9(4) . . ?
C26 C25 H25 120.6 . . ?
C24 C25 H25 120.6 . . ?
N15 C26 C25 124.2(4) . . ?
N15 C26 H26 117.9 . . ?
C25 C26 H26 117.9 . . ?
N16 C27 N17 166.7(6) . . ?
N16 C27 N17A 152.7(6) . . ?
N17 C27 N17A 35.5(5) . . ?
N18A C28 N18 49.3(7) . . ?
N18A C28 N17 136.6(10) . . ?
N18 C28 N17 172.8(8) . . ?
N18A C28 N17A 169.8(10) . . ?
N18 C28 N17A 135.8(10) . . ?
N17 C28 N17A 37.4(6) . . ?

loop_
_geom_bond_atom_site_label_1
_geom_bond_atom_site_label_2
_geom_bond_distance
_geom_bond_site_symmetry_2
_geom_bond_publ_flag
Fe1 N7 2.137(3) 2_576 ?
Fe1 N7 2.137(3) . ?
Fe1 N2 2.140(3) . ?
Fe1 N2 2.140(3) 2_576 ?
Fe1 N1 2.203(3) 2_576 ?
Fe1 N1 2.203(3) . ?
Fe2 N16 2.101(3) . ?
Fe2 N16 2.101(3) 2_757 ?
Fe2 N11 2.140(3) . ?
Fe2 N11 2.140(3) 2_757 ?
Fe2 N10 2.200(3) 2_757 ?
Fe2 N10 2.200(3) . ?
N1 C1 1.339(5) . ?
N1 C5 1.347(4) . ?
N2 C6 1.320(4) . ?
N2 N3 1.364(4) . ?
N3 C7 1.320(4) . ?
N4 C6 1.351(4) . ?
N4 C7 1.362(4) . ?
N4 N5 1.420(4) . ?
N5 H1N 0.928(18) . ?
N5 H2N 0.966(18) . ?
N6 C8 1.334(4) . ?
N6 C12 1.339(5) . ?
N7 C13 1.1589(19) . ?
N8 N8A 1.005(11) . ?
N8 C14 1.300(2) . ?
N8 C13 1.3034(19) . ?
N9 N9A 0.57(3) . ?
N9 C14 1.160(2) . ?
N8A C14 1.300(2) . ?
N8A C13 1.302(2) . ?
N9A C14 1.160(2) . ?
N10 C15 1.341(4) . ?
N10 C19 1.345(4) . ?
N11 C20 1.328(4) . ?
N11 N12 1.378(4) . ?
N12 C21 1.323(4) . ?
N13 C20 1.353(4) . ?
N13 C21 1.367(4) . ?
N13 N14 1.421(4) . ?
N14 H3N 0.944(18) . ?
N14 H4N 0.966(18) . ?
N15 C26 1.336(5) . ?
N15 C22 1.339(4) . ?
N16 C27 1.1541(19) . ?
N17 N17A 0.827(14) . ?
N17 C28 1.274(8) . ?
N17 C27 1.3003(14) . ?
N18 N18A 0.968(12) . ?
N18 C28 1.160(2) . ?
N17A C28 1.2995(15) . ?
N17A C27 1.393(13) . ?
N18A C28 1.159(2) . ?
C1 C2 1.381(5) . ?
C1 H1 0.9300 . ?
C2 C3 1.376(6) . ?
C2 H2 0.9300 . ?
C3 C4 1.381(5) . ?
C3 H3 0.9300 . ?
C4 C5 1.371(5) . ?
C4 H4 0.9300 . ?
C5 C6 1.471(5) . ?
C7 C8 1.465(5) . ?
C8 C9 1.377(5) . ?
C9 C10 1.370(5) . ?
C9 H9 0.9300 . ?
C10 C11 1.351(6) . ?
C10 H10 0.9300 . ?
C11 C12 1.373(6) . ?
C11 H11 0.9300 . ?
C12 H12 0.9300 . ?
C15 C16 1.383(5) . ?
C15 H15 0.9300 . ?
C16 C17 1.376(6) . ?
C16 H16 0.9300 . ?
C17 C18 1.383(5) . ?
C17 H17 0.9300 . ?
C18 C19 1.392(5) . ?
C18 H18 0.9300 . ?
C19 C20 1.470(5) . ?
C21 C22 1.483(5) . ?
C22 C23 1.383(5) . ?
C23 C24 1.383(5) . ?
C23 H23 0.9300 . ?
C24 C25 1.365(6) . ?
C24 H24 0.9300 . ?
C25 C26 1.358(6) . ?
C25 H25 0.9300 . ?
C26 H26 0.9300 . ?
